data_7021928
loop_
_publ_author_name
'Topolinski, Berit'
'Schmidt, Bernd M.'
'Higashibayashi, Shuhei'
'Sakurai, Hidehiro'
'Lentz, Dieter'

_publ_section_title
;
 Sumanenylferrocenes and their solid state self-assembly.
;
_journal_issue 38
_journal_name_full 'Dalton transactions (Cambridge, England : 2003)'
_journal_page_first 13809
_journal_page_last 13812
_journal_paper_doi 10.1039/c3dt51569a
_journal_volume 42
_journal_year 2013
_chemical_formula_sum 'C31 H20 Fe'
_chemical_formula_weight 448.32
_chemical_name_systematic
;
 ?
;
_space_group_IT_number 14
_symmetry_cell_setting monoclinic
_symmetry_space_group_name_Hall '-P 2ybc'
_symmetry_space_group_name_H-M 'P 1 21/c 1'
_atom_sites_solution_hydrogens geom
_atom_sites_solution_primary direct
_atom_sites_solution_secondary difmap
_audit_creation_method SHELXL-97
_cell_angle_alpha 90.000(0)
_cell_angle_beta 102.692(4)
_cell_angle_gamma 90.000(0)
_cell_formula_units_Z 4
_cell_length_a 7.624(3)
_cell_length_b 27.809(8)
_cell_length_c 9.570(3)
_cell_measurement_reflns_used 5310
_cell_measurement_temperature 123(2)
_cell_measurement_theta_max 27.4507
_cell_measurement_theta_min 3.0968
_cell_volume 1979.4(11)
_computing_cell_refinement 'CrystalClear (Rigaku Inc., 2008)'
_computing_data_collection 'CrystalClear (Rigaku Inc., 2008)'
_computing_data_reduction 'CrystalClear (Rigaku Inc., 2008)'
_computing_molecular_graphics 'Mercury (CCDC)'
_computing_publication_material 'CIF Importer (RSC)'
_computing_structure_refinement 'SHELXL-97 (Sheldrick, 2008)'
_computing_structure_solution 'SHELXS-97 (Sheldrick, 2008)'
_diffrn_ambient_temperature 123(2)
_diffrn_measured_fraction_theta_full 0.983
_diffrn_measured_fraction_theta_max 0.983
_diffrn_measurement_device_type 'Rigaku diffractometer'
_diffrn_measurement_method dtprofit.ref
_diffrn_radiation_detector CCD
_diffrn_radiation_monochromator graphite
_diffrn_radiation_source 'rotating anode'
_diffrn_radiation_type MoK\a
_diffrn_radiation_wavelength 0.71073
_diffrn_reflns_av_R_equivalents 0.0377
_diffrn_reflns_av_sigmaI/netI 0.1855
_diffrn_reflns_limit_h_max 9
_diffrn_reflns_limit_h_min -9
_diffrn_reflns_limit_k_max 33
_diffrn_reflns_limit_k_min -36
_diffrn_reflns_limit_l_max 12
_diffrn_reflns_limit_l_min -10
_diffrn_reflns_number 15241
_diffrn_reflns_theta_full 27.46
_diffrn_reflns_theta_max 27.46
_diffrn_reflns_theta_min 3.10
_exptl_absorpt_coefficient_mu 0.780
_exptl_absorpt_correction_T_max 0.9922
_exptl_absorpt_correction_T_min 0.8596
_exptl_absorpt_correction_type multi-scan
_exptl_absorpt_process_details 'SORTAV (Blessing)'
_exptl_crystal_colour orange
_exptl_crystal_density_diffrn 1.504
_exptl_crystal_density_method 'not measured'
_exptl_crystal_description platelett
_exptl_crystal_F_000 928
_exptl_crystal_size_max 0.20
_exptl_crystal_size_mid 0.10
_exptl_crystal_size_min 0.01
_refine_diff_density_max 1.224
_refine_diff_density_min -0.776
_refine_diff_density_rms 0.087
_refine_ls_extinction_method none
_refine_ls_goodness_of_fit_ref 1.127
_refine_ls_hydrogen_treatment constr
_refine_ls_matrix_type full
_refine_ls_number_parameters 289
_refine_ls_number_reflns 4445
_refine_ls_number_restraints 0
_refine_ls_restrained_S_all 1.127
_refine_ls_R_factor_all 0.1137
_refine_ls_R_factor_gt 0.0947
_refine_ls_shift/su_max 0.001
_refine_ls_shift/su_mean 0.000
_refine_ls_structure_factor_coef Fsqd
_refine_ls_weighting_details 'calc w=1/[\s^2^(Fo^2^)+(0.0522P)^2^+0.8999P] where P=(Fo^2^+2Fc^2^)/3'
_refine_ls_weighting_scheme calc
_refine_ls_wR_factor_gt 0.1870
_refine_ls_wR_factor_ref 0.2094
_reflns_number_gt 3085
_reflns_number_total 4445
_reflns_threshold_expression >2\s(I)
_cod_data_source_file c3dt51569a.txt
_cod_data_source_block fcsumanene2
_cod_original_cell_volume 1979.4(17)
_cod_original_sg_symbol_H-M P2(1)/c
_cod_database_code 7021928

loop_
_symmetry_equiv_pos_as_xyz
'x, y, z'
'-x, y+1/2, -z+1/2'
'-x, -y, -z'
'x, -y-1/2, z-1/2'

loop_
_atom_site_label
_atom_site_type_symbol
_atom_site_fract_x
_atom_site_fract_y
_atom_site_fract_z
_atom_site_U_iso_or_equiv
_atom_site_adp_type
_atom_site_occupancy
_atom_site_symmetry_multiplicity
_atom_site_calc_flag
_atom_site_refinement_flags
Fe1 Fe 1.01885(8) 0.12212(2) -0.09172(7) 0.0284(3) Uani 1 1 d .
C2 C 0.6550(5) 0.13467(17) 0.3229(5) 0.0257(9) Uani 1 1 d .
C3 C 0.6092(6) 0.08776(17) 0.3445(5) 0.0317(10) Uani 1 1 d .
C4 C 0.4969(8) 0.01126(18) 0.2641(6) 0.0407(12) Uani 1 1 d .
H4A H 0.4156 0.0017 0.1728 0.049 Uiso 1 1 calc R
H4B H 0.5682 -0.0170 0.3060 0.049 Uiso 1 1 calc R
C5 C 0.5651(7) 0.17302(17) 0.3772(5) 0.0322(11) Uani 1 1 d .
C6 C 0.6922(6) 0.06762(17) 0.1269(7) 0.0395(13) Uani 1 1 d .
H6 H 0.7162 0.0437 0.0627 0.047 Uiso 1 1 calc R
C7 C 0.6208(7) 0.05304(18) 0.2405(7) 0.0435(14) Uani 1 1 d .
C8 C 0.4757(7) 0.0774(2) 0.4192(6) 0.0387(12) Uani 1 1 d .
C9 C 0.5625(8) 0.21491(19) 0.2937(6) 0.0445(14) Uani 1 1 d .
C10 C 0.6726(7) 0.20703(17) 0.1837(7) 0.0397(12) Uani 1 1 d .
H10A H 0.7861 0.2256 0.2069 0.048 Uiso 1 1 calc R
H10B H 0.6048 0.2161 0.0868 0.048 Uiso 1 1 calc R
C11 C 0.2825(9) 0.1903(3) 0.4527(7) 0.0530(15) Uani 1 1 d .
C12 C 0.4319(7) 0.1616(3) 0.4557(6) 0.0532(19) Uani 1 1 d .
C13 C 0.7790(7) 0.1345(2) -0.0401(6) 0.0444(14) Uani 1 1 d .
C14 C 0.7091(7) 0.1522(2) 0.1948(7) 0.0433(13) Uani 1 1 d .
C15 C 0.3882(7) 0.1121(3) 0.4733(6) 0.0466(15) Uani 1 1 d .
C16 C 0.8149(7) 0.1298(2) -0.2709(5) 0.0368(11) Uani 1 1 d .
H16 H 0.8157 0.1168 -0.3682 0.044 Uiso 1 1 calc R
C17 C 0.8802(7) 0.17530(19) -0.2186(6) 0.0376(12) Uani 1 1 d .
H17 H 0.9313 0.2009 -0.2715 0.045 Uiso 1 1 calc R
C18 C 0.7537(7) 0.1049(2) -0.1618(6) 0.0449(14) Uani 1 1 d .
H18 H 0.7025 0.0717 -0.1696 0.054 Uiso 1 1 calc R
C19 C 0.4251(9) 0.2479(2) 0.3051(6) 0.0467(15) Uani 1 1 d .
H19 H 0.4217 0.2789 0.2629 0.056 Uiso 1 1 calc R
C20 C 0.7332(7) 0.11756(19) 0.0993(6) 0.0394(12) Uani 1 1 d .
C21 C 1.1978(8) 0.1056(3) 0.0946(6) 0.0500(15) Uani 1 1 d .
H21 H 1.1790 0.1108 0.1937 0.060 Uiso 1 1 calc R
C22 C 0.3923(9) 0.0316(2) 0.3664(7) 0.0496(14) Uani 1 1 d .
C23 C 0.8564(7) 0.1775(2) -0.0735(6) 0.0423(13) Uani 1 1 d .
H23 H 0.8893 0.2054 -0.0071 0.051 Uiso 1 1 calc R
C24 C 1.2745(7) 0.1385(2) 0.0148(9) 0.061(2) Uani 1 1 d .
H24 H 1.3192 0.1714 0.0473 0.073 Uiso 1 1 calc R
C25 C 0.1299(8) 0.0640(3) 0.4476(7) 0.0575(19) Uani 1 1 d .
H25 H 0.0112 0.0587 0.4601 0.069 Uiso 1 1 calc R
C26 C 0.2085(8) 0.1067(3) 0.4845(6) 0.0569(19) Uani 1 1 d .
C27 C 1.2038(9) 0.0723(3) -0.1231(9) 0.068(2) Uani 1 1 d .
H27 H 1.1892 0.0491 -0.2046 0.082 Uiso 1 1 calc R
C28 C 1.2805(8) 0.1176(3) -0.1178(7) 0.060(2) Uani 1 1 d .
H28 H 1.3286 0.1332 -0.1959 0.072 Uiso 1 1 calc R
C29 C 0.1378(8) 0.1593(3) 0.4915(6) 0.0582(19) Uani 1 1 d .
H29A H 0.0217 0.1639 0.4223 0.070 Uiso 1 1 calc R
H29B H 0.1218 0.1670 0.5889 0.070 Uiso 1 1 calc R
C30 C 1.1496(8) 0.0645(2) 0.0111(9) 0.060(2) Uani 1 1 d .
H30 H 1.0931 0.0347 0.0400 0.072 Uiso 1 1 calc R
C31 C 0.2239(8) 0.0250(2) 0.3881(7) 0.0541(16) Uani 1 1 d .
H31 H 0.1654 -0.0050 0.3647 0.065 Uiso 1 1 calc R
C32 C 0.2811(12) 0.2328(2) 0.3868(7) 0.065(2) Uani 1 1 d .
H32 H 0.1867 0.2548 0.3907 0.078 Uiso 1 1 calc R

loop_
_atom_site_aniso_label
_atom_site_aniso_U_11
_atom_site_aniso_U_22
_atom_site_aniso_U_33
_atom_site_aniso_U_23
_atom_site_aniso_U_13
_atom_site_aniso_U_12
Fe1 0.0199(4) 0.0378(4) 0.0261(5) 0.0040(3) 0.0023(3) -0.0009(2)
C2 0.0159(18) 0.041(2) 0.017(2) 0.0015(18) -0.0026(16) -0.0024(18)
C3 0.025(2) 0.033(2) 0.032(3) 0.004(2) -0.0040(19) 0.0074(19)
C4 0.044(3) 0.035(2) 0.042(3) 0.008(2) 0.006(2) -0.004(2)
C5 0.036(2) 0.031(2) 0.023(3) -0.0089(18) -0.007(2) -0.0005(19)
C6 0.022(2) 0.030(2) 0.068(4) -0.003(2) 0.013(2) 0.0000(18)
C7 0.031(2) 0.032(2) 0.058(4) -0.009(2) -0.011(2) 0.009(2)
C8 0.031(2) 0.051(3) 0.032(3) 0.012(2) 0.003(2) -0.007(2)
C9 0.049(3) 0.038(3) 0.039(3) -0.007(2) -0.009(2) -0.006(2)
C10 0.035(3) 0.028(2) 0.054(4) -0.003(2) 0.007(2) -0.008(2)
C11 0.051(3) 0.074(4) 0.034(3) -0.008(3) 0.008(3) 0.009(3)
C12 0.033(3) 0.094(5) 0.024(3) -0.030(3) -0.011(2) 0.034(3)
C13 0.022(2) 0.077(4) 0.037(3) 0.012(3) 0.014(2) 0.006(2)
C14 0.024(2) 0.047(3) 0.054(4) -0.008(3) -0.003(2) -0.002(2)
C15 0.032(3) 0.087(5) 0.017(3) 0.012(3) -0.002(2) -0.009(3)
C16 0.030(2) 0.059(3) 0.020(2) -0.004(2) 0.0000(19) -0.003(2)
C17 0.031(2) 0.042(3) 0.042(3) 0.012(2) 0.012(2) 0.007(2)
C18 0.033(3) 0.054(3) 0.041(3) 0.008(3) -0.007(2) -0.017(2)
C19 0.065(4) 0.036(3) 0.035(3) -0.009(2) 0.002(3) 0.019(3)
C20 0.028(2) 0.040(3) 0.050(3) 0.005(2) 0.008(2) 0.001(2)
C21 0.045(3) 0.078(4) 0.024(3) 0.003(3) 0.002(2) 0.017(3)
C22 0.052(3) 0.057(3) 0.036(3) 0.015(3) 0.001(3) 0.009(3)
C23 0.038(3) 0.051(3) 0.039(3) -0.014(2) 0.011(2) 0.009(2)
C24 0.024(3) 0.055(4) 0.090(6) 0.017(3) -0.021(3) -0.007(2)
C25 0.031(3) 0.099(5) 0.045(4) 0.031(4) 0.013(3) 0.006(3)
C26 0.030(3) 0.120(6) 0.021(3) -0.004(3) 0.006(2) 0.016(3)
C27 0.044(3) 0.090(5) 0.065(5) -0.024(4) 0.001(3) 0.031(4)
C28 0.022(3) 0.116(6) 0.046(4) 0.030(4) 0.013(3) 0.019(3)
C29 0.038(3) 0.114(6) 0.027(3) -0.016(3) 0.015(2) -0.023(3)
C30 0.031(3) 0.050(3) 0.095(6) 0.025(4) 0.002(3) 0.003(3)
C31 0.051(4) 0.059(4) 0.049(4) 0.014(3) 0.003(3) -0.010(3)
C32 0.109(6) 0.050(3) 0.033(4) -0.007(3) 0.009(4) 0.016(4)

loop_
_atom_type_symbol
_atom_type_description
_atom_type_scat_dispersion_real
_atom_type_scat_dispersion_imag
_atom_type_scat_source
C C 0.0033 0.0016 'International Tables Vol C Tables 4.2.6.8 and 6.1.1.4'
H H 0.0000 0.0000 'International Tables Vol C Tables 4.2.6.8 and 6.1.1.4'
Fe Fe 0.3463 0.8444 'International Tables Vol C Tables 4.2.6.8 and 6.1.1.4'

loop_
_geom_angle_atom_site_label_1
_geom_angle_atom_site_label_2
_geom_angle_atom_site_label_3
_geom_angle
C23 Fe1 C30 144.3(3)
C23 Fe1 C13 40.6(2)
C30 Fe1 C13 113.0(3)
C23 Fe1 C18 67.8(2)
C30 Fe1 C18 108.7(2)
C13 Fe1 C18 40.4(3)
C23 Fe1 C24 108.9(3)
C30 Fe1 C24 67.7(3)
C13 Fe1 C24 130.8(3)
C18 Fe1 C24 169.5(3)
C23 Fe1 C27 172.2(3)
C30 Fe1 C27 41.7(3)
C13 Fe1 C27 147.0(3)
C18 Fe1 C27 117.2(3)
C24 Fe1 C27 67.2(3)
C23 Fe1 C21 113.7(2)
C30 Fe1 C21 40.2(3)
C13 Fe1 C21 106.9(2)
C18 Fe1 C21 131.0(3)
C24 Fe1 C21 40.1(3)
C27 Fe1 C21 68.1(3)
C23 Fe1 C17 41.5(2)
C30 Fe1 C17 172.8(3)
C13 Fe1 C17 69.3(2)
C18 Fe1 C17 68.3(2)
C24 Fe1 C17 116.4(2)
C27 Fe1 C17 133.1(3)
C21 Fe1 C17 146.7(3)
C23 Fe1 C16 68.0(2)
C30 Fe1 C16 133.5(3)
C13 Fe1 C16 68.2(2)
C18 Fe1 C16 40.4(2)
C24 Fe1 C16 148.9(3)
C27 Fe1 C16 111.5(3)
C21 Fe1 C16 170.9(3)
C17 Fe1 C16 40.1(2)
C23 Fe1 C28 133.4(3)
C30 Fe1 C28 68.0(3)
C13 Fe1 C28 170.5(3)
C18 Fe1 C28 149.1(3)
C24 Fe1 C28 40.0(3)
C27 Fe1 C28 39.4(3)
C21 Fe1 C28 67.4(3)
C17 Fe1 C28 110.9(2)
C16 Fe1 C28 118.6(2)
C3 C2 C5 119.7(4)
C3 C2 C14 124.7(5)
C5 C2 C14 107.7(4)
C2 C3 C8 120.6(5)
C2 C3 C7 119.2(5)
C8 C3 C7 112.8(5)
C22 C4 C7 104.0(5)
C22 C4 H4A 111.0
C7 C4 H4A 111.0
C22 C4 H4B 111.0
C7 C4 H4B 111.0
H4A C4 H4B 109.0
C9 C5 C12 124.0(5)
C9 C5 C2 111.1(5)
C12 C5 C2 118.7(5)
C7 C6 C20 124.0(5)
C7 C6 H6 118.0
C20 C6 H6 118.0
C6 C7 C3 117.0(5)
C6 C7 C4 134.1(5)
C3 C7 C4 106.1(5)
C15 C8 C3 122.0(5)
C15 C8 C22 123.0(5)
C3 C8 C22 108.2(5)
C5 C9 C19 114.3(6)
C5 C9 C10 109.7(5)
C19 C9 C10 133.4(5)
C9 C10 C14 102.4(5)
C9 C10 H10A 111.3
C14 C10 H10A 111.3
C9 C10 H10B 111.3
C14 C10 H10B 111.3
H10A C10 H10B 109.2
C32 C11 C12 116.1(7)
C32 C11 C29 133.6(7)
C12 C11 C29 108.0(6)
C11 C12 C5 122.5(7)
C11 C12 C15 110.1(6)
C5 C12 C15 119.1(5)
C23 C13 C18 107.4(5)
C23 C13 C20 130.7(6)
C18 C13 C20 121.9(6)
C23 C13 Fe1 69.0(3)
C18 C13 Fe1 70.4(3)
C20 C13 Fe1 123.6(4)
C20 C14 C2 115.5(5)
C20 C14 C10 134.1(6)
C2 C14 C10 107.9(5)
C8 C15 C26 122.0(6)
C8 C15 C12 119.8(5)
C26 C15 C12 111.5(6)
C17 C16 C18 108.9(5)
C17 C16 Fe1 69.8(3)
C18 C16 Fe1 69.2(3)
C17 C16 H16 125.5
C18 C16 H16 125.5
Fe1 C16 H16 125.5
C16 C17 C23 105.7(5)
C16 C17 Fe1 70.1(3)
C23 C17 Fe1 67.5(3)
C16 C17 H17 127.2
C23 C17 H17 127.2
Fe1 C17 H17 127.2
C13 C18 C16 108.6(5)
C13 C18 Fe1 69.2(3)
C16 C18 Fe1 70.4(3)
C13 C18 H18 125.7
C16 C18 H18 125.7
Fe1 C18 H18 125.7
C9 C19 C32 119.0(6)
C9 C19 H19 120.5
C32 C19 H19 120.5
C14 C20 C6 118.9(5)
C14 C20 C13 117.2(5)
C6 C20 C13 123.4(5)
C30 C21 C24 108.2(6)
C30 C21 Fe1 69.1(3)
C24 C21 Fe1 69.9(3)
C30 C21 H21 125.9
C24 C21 H21 125.9
Fe1 C21 H21 125.9
C31 C22 C8 114.8(6)
C31 C22 C4 134.7(6)
C8 C22 C4 107.5(5)
C13 C23 C17 109.4(5)
C13 C23 Fe1 70.4(3)
C17 C23 Fe1 70.9(3)
C13 C23 H23 125.3
C17 C23 H23 125.3
Fe1 C23 H23 125.3
C21 C24 C28 108.8(6)
C21 C24 Fe1 70.1(3)
C28 C24 Fe1 71.0(3)
C21 C24 H24 125.6
C28 C24 H24 125.6
Fe1 C24 H24 125.6
C26 C25 C31 121.6(5)
C26 C25 H25 119.2
C31 C25 H25 119.2
C25 C26 C15 117.4(6)
C25 C26 C29 134.4(5)
C15 C26 C29 104.8(7)
C28 C27 C30 107.7(6)
C28 C27 Fe1 71.2(4)
C30 C27 Fe1 68.4(4)
C28 C27 H27 126.2
C30 C27 H27 126.2
Fe1 C27 H27 126.2
C27 C28 C24 108.2(6)
C27 C28 Fe1 69.5(4)
C24 C28 Fe1 69.1(3)
C27 C28 H28 125.9
C24 C28 H28 125.9
Fe1 C28 H28 125.9
C11 C29 C26 104.2(5)
C11 C29 H29A 110.9
C26 C29 H29A 110.9
C11 C29 H29B 110.9
C26 C29 H29B 110.9
H29A C29 H29B 108.9
C21 C30 C27 107.1(6)
C21 C30 Fe1 70.7(4)
C27 C30 Fe1 69.9(4)
C21 C30 H30 126.4
C27 C30 H30 126.4
Fe1 C30 H30 126.4
C22 C31 C25 120.9(6)
C22 C31 H31 119.6
C25 C31 H31 119.6
C11 C32 C19 123.1(7)
C11 C32 H32 118.4
C19 C32 H32 118.4

loop_
_geom_bond_atom_site_label_1
_geom_bond_atom_site_label_2
_geom_bond_distance
Fe1 C23 2.007(5)
Fe1 C30 2.025(6)
Fe1 C13 2.026(5)
Fe1 C18 2.042(5)
Fe1 C24 2.043(5)
Fe1 C27 2.046(6)
Fe1 C21 2.046(6)
Fe1 C17 2.053(5)
Fe1 C16 2.057(5)
Fe1 C28 2.068(6)
C2 C3 1.378(6)
C2 C5 1.426(7)
C2 C14 1.460(8)
C3 C8 1.397(7)
C3 C7 1.403(7)
C4 C22 1.503(9)
C4 C7 1.545(8)
C4 H4A 0.9900
C4 H4B 0.9900
C5 C9 1.410(8)
C5 C12 1.426(9)
C6 C7 1.379(8)
C6 C20 1.460(7)
C6 H6 0.9500
C8 C15 1.340(9)
C8 C22 1.463(9)
C9 C19 1.414(8)
C9 C10 1.500(9)
C10 C14 1.550(7)
C10 H10A 0.9900
C10 H10B 0.9900
C11 C32 1.340(10)
C11 C12 1.386(8)
C11 C29 1.509(9)
C12 C15 1.434(10)
C13 C23 1.401(9)
C13 C18 1.404(9)
C13 C20 1.526(8)
C14 C20 1.368(8)
C15 C26 1.405(8)
C16 C17 1.411(8)
C16 C18 1.415(8)
C16 H16 1.0000
C17 C23 1.441(8)
C17 H17 1.0000
C18 H18 1.0000
C19 C32 1.539(11)
C19 H19 0.9500
C21 C30 1.398(10)
C21 C24 1.400(9)
C21 H21 1.0000
C22 C31 1.358(9)
C23 H23 1.0000
C24 C28 1.406(11)
C24 H24 1.0000
C25 C26 1.342(11)
C25 C31 1.482(10)
C25 H25 0.9500
C26 C29 1.564(11)
C27 C28 1.386(11)
C27 C30 1.449(11)
C27 H27 1.0000
C28 H28 1.0000
C29 H29A 0.9900
C29 H29B 0.9900
C30 H30 1.0000
C31 H31 0.9500
C32 H32 0.9500
